data_4038000
loop_
_publ_author_name
'He, Min'
'Chen, Nuan'
'Liu, Lala'
'Zhu, Yuqi'
'Li, Qing'
'Li, Hongguang'
'Lang, Ming'
'Wang, Jian'
'Peng, Shiyong'

_publ_section_title
;
 Synthesis of 3-Azabicyclo[m.2.0] Ring Systems via Copper-Catalyzed
 Cascade Reaction of Diazo Compounds with 1,n-Allenynes.
;
_journal_name_full 'The Journal of organic chemistry'
_journal_paper_doi 10.1021/acs.joc.0c00149
_journal_year 2020
_chemical_formula_moiety 'C29 H27 N O4 S'
_chemical_formula_sum 'C29 H27 N O4 S'
_chemical_formula_weight 485.57
_space_group_crystal_system monoclinic
_space_group_IT_number 14
_space_group_name_Hall '-P 2ybc'
_space_group_name_H-M_alt 'P 1 21/c 1'
_atom_sites_solution_hydrogens geom
_atom_sites_solution_primary dual
_audit_creation_date 2019-08-08
_audit_creation_method
;
Olex2 1.2
(compiled 2018.05.29 svn.r3508 for OlexSys, GUI svn.r5506)
;
_cell_angle_alpha 90
_cell_angle_beta 90.120(4)
_cell_angle_gamma 90
_cell_formula_units_Z 4
_cell_length_a 12.7601(15)
_cell_length_b 10.8088(13)
_cell_length_c 17.5412(18)
_cell_measurement_reflns_used 3897
_cell_measurement_temperature 173
_cell_measurement_theta_max 25.927
_cell_measurement_theta_min 2.470
_cell_volume 2419.3(5)
_computing_cell_refinement 'SAINT V8.38A (?, 2016)'
_computing_data_reduction 'SAINT V8.38A (?, 2016)'
_computing_molecular_graphics 'Olex2 (Dolomanov et al., 2009)'
_computing_publication_material 'Olex2 (Dolomanov et al., 2009)'
_computing_structure_refinement 'ShelXL (Sheldrick, 2015)'
_computing_structure_solution 'ShelXT (Sheldrick, 2015)'
_diffrn_ambient_temperature 173
_diffrn_measured_fraction_theta_full 0.989
_diffrn_measured_fraction_theta_max 0.983
_diffrn_measurement_device_type 'Bruker APEX-II CCD'
_diffrn_radiation_type MoK\a
_diffrn_radiation_wavelength 0.71073
_diffrn_reflns_av_R_equivalents 0.0801
_diffrn_reflns_av_unetI/netI 0.0738
_diffrn_reflns_Laue_measured_fraction_full 0.989
_diffrn_reflns_Laue_measured_fraction_max 0.983
_diffrn_reflns_limit_h_max 15
_diffrn_reflns_limit_h_min -15
_diffrn_reflns_limit_k_max 13
_diffrn_reflns_limit_k_min -13
_diffrn_reflns_limit_l_max 21
_diffrn_reflns_limit_l_min -21
_diffrn_reflns_number 18282
_diffrn_reflns_point_group_measured_fraction_full 0.989
_diffrn_reflns_point_group_measured_fraction_max 0.983
_diffrn_reflns_theta_full 25.242
_diffrn_reflns_theta_max 26.416
_diffrn_reflns_theta_min 2.213
_exptl_absorpt_coefficient_mu 0.171
_exptl_absorpt_correction_T_max 0.7454
_exptl_absorpt_correction_T_min 0.6390
_exptl_absorpt_correction_type multi-scan
_exptl_absorpt_process_details
'SADABS-2016/2 (Bruker,2016/2) was used for absorption correction. wR2(int) was 0.1049 before and 0.0637 after correction. The Ratio of minimum to maximum transmission is 0.8573. The \l/2 correction factor is Not present.'
_exptl_crystal_colour colourless
_exptl_crystal_colour_primary colourless
_exptl_crystal_density_diffrn 1.333
_exptl_crystal_description block
_exptl_crystal_F_000 1024
_exptl_crystal_size_max 0.28
_exptl_crystal_size_mid 0.19
_exptl_crystal_size_min 0.11
_refine_diff_density_max 0.238
_refine_diff_density_min -0.304
_refine_diff_density_rms 0.051
_refine_ls_extinction_method none
_refine_ls_goodness_of_fit_ref 1.044
_refine_ls_hydrogen_treatment constr
_refine_ls_matrix_type full
_refine_ls_number_parameters 318
_refine_ls_number_reflns 4876
_refine_ls_number_restraints 0
_refine_ls_restrained_S_all 1.044
_refine_ls_R_factor_all 0.0924
_refine_ls_R_factor_gt 0.0509
_refine_ls_shift/su_max 0.003
_refine_ls_shift/su_mean 0.000
_refine_ls_structure_factor_coef Fsqd
_refine_ls_weighting_details 'w=1/[\s^2^(Fo^2^)+(0.0389P)^2^+0.8108P] where P=(Fo^2^+2Fc^2^)/3'
_refine_ls_weighting_scheme calc
_refine_ls_wR_factor_gt 0.1041
_refine_ls_wR_factor_ref 0.1251
_reflns_Friedel_coverage 0.000
_reflns_number_gt 3234
_reflns_number_total 4876
_reflns_threshold_expression 'I > 2\s(I)'
_cod_data_source_file jo0c00149_si_003.cif
_cod_data_source_block 22019825gz1_0m
_cod_database_code 4038000
_shelx_shelxl_version_number 2018/3
_shelx_space_group_comment
;
The symmetry employed for this shelxl refinement is uniquely defined
by the following loop, which should always be used as a source of
symmetry information in preference to the above space-group names.
They are only intended as comments.
;
_shelx_estimated_absorpt_t_max 0.981
_shelx_estimated_absorpt_t_min 0.954
_olex2_refinement_description
;
1. Fixed Uiso
 At 1.2 times of:
  All C(H) groups, All C(H,H) groups
 At 1.5 times of:
  All C(H,H,H) groups
2.a Ternary CH refined with riding coordinates:
 C15(H15)
2.b Secondary CH2 refined with riding coordinates:
 C10(H10A,H10B), C14(H14A,H14B)
2.c Aromatic/amide H refined with riding coordinates:
 C5(H5), C6(H6), C7(H7), C8(H8), C9(H9), C13(H13), C16(H16), C18(H18),
 C19(H19), C20(H20), C21(H21), C22(H22), C24(H24), C25(H25), C27(H27), C28(H28)
2.d Idealised Me refined as rotating group:
 C1(H1A,H1B,H1C), C29(H29A,H29B,H29C)
;
_olex2_submission_special_instructions 'No special instructions were received'

loop_
_space_group_symop_operation_xyz
'x, y, z'
'-x, y+1/2, -z+1/2'
'-x, -y, -z'
'x, -y-1/2, z-1/2'

loop_
_atom_site_label
_atom_site_type_symbol
_atom_site_fract_x
_atom_site_fract_y
_atom_site_fract_z
_atom_site_U_iso_or_equiv
_atom_site_adp_type
_atom_site_occupancy
_atom_site_site_symmetry_order
_atom_site_calc_flag
_atom_site_refinement_flags_posn
_atom_site_refinement_flags_adp
_atom_site_refinement_flags_occupancy
_atom_site_disorder_assembly
_atom_site_disorder_group
S1 S 0.04486(5) 0.88862(6) 0.72037(4) 0.03482(18) Uani 1 1 d . . . . .
O1 O 0.06722(14) 1.01322(15) 0.69785(10) 0.0446(5) Uani 1 1 d . . . . .
O2 O -0.01968(13) 0.86529(16) 0.78558(9) 0.0436(5) Uani 1 1 d . . . . .
O3 O 0.59221(17) 0.72793(19) 0.57514(10) 0.0617(6) Uani 1 1 d . . . . .
O4 O 0.54267(14) 0.54920(16) 0.62764(10) 0.0481(5) Uani 1 1 d . . . . .
N1 N 0.15915(15) 0.82124(17) 0.73696(11) 0.0315(5) Uani 1 1 d . . . . .
C1 C 0.6006(2) 0.4815(3) 0.57059(18) 0.0646(9) Uani 1 1 d . . . . .
H1A H 0.591469 0.521433 0.520853 0.097 Uiso 1 1 calc GR . . . .
H1B H 0.574611 0.396319 0.568044 0.097 Uiso 1 1 calc GR . . . .
H1C H 0.675185 0.480899 0.584155 0.097 Uiso 1 1 calc GR . . . .
C2 C 0.54700(19) 0.6725(2) 0.62407(14) 0.0338(6) Uani 1 1 d . . . . .
C3 C 0.49007(18) 0.7280(2) 0.69111(13) 0.0282(5) Uani 1 1 d . . . . .
C4 C 0.55443(18) 0.71129(19) 0.76346(12) 0.0264(5) Uani 1 1 d . . . . .
C5 C 0.66197(18) 0.7311(2) 0.76155(13) 0.0323(6) Uani 1 1 d . . . . .
H5 H 0.694831 0.750091 0.714445 0.039 Uiso 1 1 calc R . . . .
C6 C 0.7218(2) 0.7235(2) 0.82704(14) 0.0366(6) Uani 1 1 d . . . . .
H6 H 0.795401 0.736390 0.824879 0.044 Uiso 1 1 calc R . . . .
C7 C 0.6739(2) 0.6969(2) 0.89593(14) 0.0387(6) Uani 1 1 d . . . . .
H7 H 0.714698 0.692461 0.941214 0.046 Uiso 1 1 calc R . . . .
C8 C 0.5675(2) 0.6770(2) 0.89903(14) 0.0395(6) Uani 1 1 d . . . . .
H8 H 0.534918 0.658806 0.946378 0.047 Uiso 1 1 calc R . . . .
C9 C 0.50743(19) 0.6835(2) 0.83256(13) 0.0330(6) Uani 1 1 d . . . . .
H9 H 0.434092 0.668781 0.834673 0.040 Uiso 1 1 calc R . . . .
C10 C 0.45326(18) 0.8667(2) 0.68119(14) 0.0331(6) Uani 1 1 d . . . . .
H10A H 0.482391 0.924090 0.719796 0.040 Uiso 1 1 calc R . . . .
H10B H 0.462451 0.899716 0.628976 0.040 Uiso 1 1 calc R . . . .
C11 C 0.34206(18) 0.8226(2) 0.69844(12) 0.0283(5) Uani 1 1 d . . . . .
C12 C 0.37362(17) 0.6930(2) 0.69571(12) 0.0266(5) Uani 1 1 d . . . . .
C13 C 0.31571(18) 0.5915(2) 0.69055(12) 0.0295(5) Uani 1 1 d . . . . .
H13 H 0.347957 0.512659 0.685752 0.035 Uiso 1 1 calc R . . . .
C14 C 0.19857(18) 0.6028(2) 0.69238(13) 0.0312(5) Uani 1 1 d . . . . .
H14A H 0.168132 0.519184 0.698597 0.037 Uiso 1 1 calc R . . . .
H14B H 0.174396 0.635540 0.642646 0.037 Uiso 1 1 calc R . . . .
C15 C 0.15553(18) 0.6875(2) 0.75665(13) 0.0308(5) Uani 1 1 d . . . . .
H15 H 0.079453 0.666629 0.761168 0.037 Uiso 1 1 calc R . . . .
C16 C 0.25188(18) 0.8803(2) 0.71314(13) 0.0308(5) Uani 1 1 d . . . . .
H16 H 0.250101 0.967582 0.707089 0.037 Uiso 1 1 calc R . . . .
C17 C 0.20259(18) 0.6612(2) 0.83444(13) 0.0298(5) Uani 1 1 d . . . . .
C18 C 0.2330(2) 0.5411(2) 0.85313(14) 0.0398(6) Uani 1 1 d . . . . .
H18 H 0.227804 0.477578 0.815883 0.048 Uiso 1 1 calc R . . . .
C19 C 0.2706(2) 0.5130(3) 0.92504(15) 0.0488(7) Uani 1 1 d . . . . .
H19 H 0.290669 0.430523 0.936817 0.059 Uiso 1 1 calc R . . . .
C20 C 0.2790(2) 0.6040(3) 0.97973(15) 0.0474(7) Uani 1 1 d . . . . .
H20 H 0.305738 0.585055 1.028944 0.057 Uiso 1 1 calc R . . . .
C21 C 0.2484(2) 0.7222(3) 0.96226(15) 0.0460(7) Uani 1 1 d . . . . .
H21 H 0.253394 0.785288 0.999778 0.055 Uiso 1 1 calc R . . . .
C22 C 0.2102(2) 0.7503(2) 0.89055(14) 0.0386(6) Uani 1 1 d . . . . .
H22 H 0.188802 0.832592 0.879641 0.046 Uiso 1 1 calc R . . . .
C23 C -0.01109(18) 0.8084(2) 0.64340(13) 0.0308(5) Uani 1 1 d . . . . .
C24 C 0.0141(2) 0.8392(2) 0.56905(14) 0.0405(6) Uani 1 1 d . . . . .
H24 H 0.057758 0.908321 0.558481 0.049 Uiso 1 1 calc R . . . .
C25 C -0.0256(2) 0.7670(3) 0.51024(14) 0.0442(7) Uani 1 1 d . . . . .
H25 H -0.009593 0.788105 0.459003 0.053 Uiso 1 1 calc R . . . .
C26 C -0.0881(2) 0.6646(2) 0.52459(14) 0.0372(6) Uani 1 1 d . . . . .
C27 C -0.1138(2) 0.6382(2) 0.59932(14) 0.0403(6) Uani 1 1 d . . . . .
H27 H -0.158559 0.570120 0.609900 0.048 Uiso 1 1 calc R . . . .
C28 C -0.07594(19) 0.7087(2) 0.65892(13) 0.0347(6) Uani 1 1 d . . . . .
H28 H -0.094082 0.689056 0.710006 0.042 Uiso 1 1 calc R . . . .
C29 C -0.1256(2) 0.5815(3) 0.46127(15) 0.0527(8) Uani 1 1 d . . . . .
H29A H -0.108787 0.495374 0.473754 0.079 Uiso 1 1 calc GR . . . .
H29B H -0.090708 0.604617 0.413622 0.079 Uiso 1 1 calc GR . . . .
H29C H -0.201554 0.590442 0.455230 0.079 Uiso 1 1 calc GR . . . .

loop_
_atom_site_aniso_label
_atom_site_aniso_U_11
_atom_site_aniso_U_22
_atom_site_aniso_U_33
_atom_site_aniso_U_23
_atom_site_aniso_U_13
_atom_site_aniso_U_12
S1 0.0276(3) 0.0349(4) 0.0419(4) -0.0075(3) -0.0022(3) 0.0055(3)
O1 0.0375(11) 0.0297(10) 0.0665(12) -0.0045(9) -0.0061(9) 0.0077(8)
O2 0.0347(10) 0.0569(12) 0.0392(10) -0.0131(8) 0.0052(8) 0.0050(9)
O3 0.0839(16) 0.0645(13) 0.0370(11) 0.0091(10) 0.0211(11) 0.0010(12)
O4 0.0448(12) 0.0390(11) 0.0606(12) -0.0110(9) 0.0121(9) 0.0046(9)
N1 0.0264(11) 0.0277(11) 0.0403(11) 0.0001(9) -0.0022(9) 0.0015(9)
C1 0.0455(19) 0.072(2) 0.076(2) -0.0358(18) -0.0026(16) 0.0176(16)
C2 0.0292(14) 0.0407(15) 0.0316(13) 0.0006(11) -0.0076(11) 0.0005(11)
C3 0.0256(12) 0.0264(12) 0.0325(12) 0.0037(10) -0.0001(10) -0.0015(10)
C4 0.0285(13) 0.0205(11) 0.0303(12) -0.0012(9) -0.0018(10) 0.0021(10)
C5 0.0315(14) 0.0334(14) 0.0320(13) -0.0013(10) -0.0002(11) 0.0010(11)
C6 0.0294(14) 0.0372(14) 0.0432(15) -0.0021(11) -0.0039(11) -0.0022(11)
C7 0.0435(16) 0.0379(14) 0.0347(14) -0.0003(11) -0.0085(12) -0.0036(12)
C8 0.0459(17) 0.0417(15) 0.0308(13) 0.0004(11) 0.0027(12) -0.0065(13)
C9 0.0313(14) 0.0334(13) 0.0344(13) 0.0003(10) -0.0007(11) -0.0040(11)
C10 0.0307(14) 0.0276(13) 0.0410(14) 0.0082(10) -0.0038(11) -0.0011(10)
C11 0.0266(13) 0.0254(12) 0.0328(13) 0.0013(10) -0.0033(10) -0.0019(10)
C12 0.0259(13) 0.0279(12) 0.0261(11) 0.0007(10) -0.0004(10) -0.0004(10)
C13 0.0327(14) 0.0244(12) 0.0313(12) 0.0002(10) -0.0007(10) 0.0000(10)
C14 0.0304(13) 0.0267(12) 0.0364(13) -0.0026(10) -0.0050(11) -0.0065(10)
C15 0.0247(13) 0.0285(13) 0.0392(13) -0.0004(10) -0.0001(10) -0.0044(10)
C16 0.0306(14) 0.0240(12) 0.0379(13) 0.0010(10) -0.0046(11) -0.0017(10)
C17 0.0217(12) 0.0339(13) 0.0340(13) -0.0004(10) 0.0031(10) -0.0043(10)
C18 0.0446(16) 0.0350(15) 0.0399(14) 0.0033(11) 0.0033(12) -0.0039(12)
C19 0.0551(19) 0.0460(17) 0.0453(16) 0.0139(13) 0.0039(14) 0.0010(14)
C20 0.0411(17) 0.0638(19) 0.0371(15) 0.0117(14) 0.0009(12) -0.0071(14)
C21 0.0450(17) 0.0520(18) 0.0409(15) -0.0054(13) 0.0022(13) -0.0110(14)
C22 0.0372(15) 0.0394(15) 0.0391(14) -0.0009(11) -0.0005(12) -0.0022(12)
C23 0.0248(13) 0.0351(14) 0.0326(13) -0.0008(10) -0.0004(10) 0.0081(11)
C24 0.0345(15) 0.0478(16) 0.0393(14) 0.0071(12) 0.0031(12) 0.0003(12)
C25 0.0428(16) 0.0597(18) 0.0302(14) 0.0047(13) 0.0008(12) 0.0072(14)
C26 0.0324(14) 0.0445(15) 0.0348(14) -0.0033(11) -0.0036(11) 0.0109(12)
C27 0.0402(16) 0.0432(15) 0.0375(14) -0.0009(12) -0.0045(12) -0.0049(12)
C28 0.0308(14) 0.0426(15) 0.0307(13) 0.0036(11) 0.0009(11) -0.0009(12)
C29 0.062(2) 0.0562(18) 0.0403(15) -0.0102(13) -0.0110(14) 0.0090(15)

loop_
_atom_type_symbol
_atom_type_description
_atom_type_scat_dispersion_real
_atom_type_scat_dispersion_imag
_atom_type_scat_source
C C 0.0033 0.0016 'International Tables Vol C Tables 4.2.6.8 and 6.1.1.4'
H H 0.0000 0.0000 'International Tables Vol C Tables 4.2.6.8 and 6.1.1.4'
N N 0.0061 0.0033 'International Tables Vol C Tables 4.2.6.8 and 6.1.1.4'
O O 0.0106 0.0060 'International Tables Vol C Tables 4.2.6.8 and 6.1.1.4'
S S 0.1246 0.1234 'International Tables Vol C Tables 4.2.6.8 and 6.1.1.4'

loop_
_geom_angle_atom_site_label_1
_geom_angle_atom_site_label_2
_geom_angle_atom_site_label_3
_geom_angle
_geom_angle_site_symmetry_1
_geom_angle_site_symmetry_3
_geom_angle_publ_flag
O1 S1 O2 120.05(11) . . ?
O1 S1 N1 106.63(10) . . ?
O1 S1 C23 109.45(11) . . ?
O2 S1 N1 106.85(10) . . ?
O2 S1 C23 107.08(11) . . ?
N1 S1 C23 105.95(10) . . ?
C2 O4 C1 116.8(2) . . ?
C15 N1 S1 116.15(15) . . ?
C16 N1 S1 119.27(15) . . ?
C16 N1 C15 122.40(19) . . ?
O4 C1 H1A 109.5 . . ?
O4 C1 H1B 109.5 . . ?
O4 C1 H1C 109.5 . . ?
H1A C1 H1B 109.5 . . ?
H1A C1 H1C 109.5 . . ?
H1B C1 H1C 109.5 . . ?
O3 C2 O4 123.6(2) . . ?
O3 C2 C3 126.4(2) . . ?
O4 C2 C3 109.9(2) . . ?
C2 C3 C4 110.08(19) . . ?
C2 C3 C10 115.79(19) . . ?
C2 C3 C12 114.27(19) . . ?
C4 C3 C10 111.36(18) . . ?
C4 C3 C12 116.60(18) . . ?
C12 C3 C10 87.24(17) . . ?
C5 C4 C3 119.6(2) . . ?
C9 C4 C3 121.4(2) . . ?
C9 C4 C5 118.9(2) . . ?
C4 C5 H5 119.5 . . ?
C6 C5 C4 121.0(2) . . ?
C6 C5 H5 119.5 . . ?
C5 C6 H6 120.2 . . ?
C5 C6 C7 119.6(2) . . ?
C7 C6 H6 120.2 . . ?
C6 C7 H7 119.9 . . ?
C8 C7 C6 120.3(2) . . ?
C8 C7 H7 119.9 . . ?
C7 C8 H8 120.0 . . ?
C7 C8 C9 119.9(2) . . ?
C9 C8 H8 120.0 . . ?
C4 C9 C8 120.2(2) . . ?
C4 C9 H9 119.9 . . ?
C8 C9 H9 119.9 . . ?
C3 C10 H10A 114.1 . . ?
C3 C10 H10B 114.1 . . ?
H10A C10 H10B 111.2 . . ?
C11 C10 C3 87.57(16) . . ?
C11 C10 H10A 114.1 . . ?
C11 C10 H10B 114.1 . . ?
C12 C11 C10 92.11(18) . . ?
C16 C11 C10 133.9(2) . . ?
C16 C11 C12 133.9(2) . . ?
C11 C12 C3 91.88(17) . . ?
C13 C12 C3 137.7(2) . . ?
C13 C12 C11 130.0(2) . . ?
C12 C13 H13 120.5 . . ?
C12 C13 C14 119.1(2) . . ?
C14 C13 H13 120.5 . . ?
C13 C14 H14A 108.6 . . ?
C13 C14 H14B 108.6 . . ?
C13 C14 C15 114.67(18) . . ?
H14A C14 H14B 107.6 . . ?
C15 C14 H14A 108.6 . . ?
C15 C14 H14B 108.6 . . ?
N1 C15 C14 113.15(18) . . ?
N1 C15 H15 105.6 . . ?
N1 C15 C17 112.29(18) . . ?
C14 C15 H15 105.6 . . ?
C17 C15 C14 113.71(19) . . ?
C17 C15 H15 105.6 . . ?
N1 C16 H16 117.6 . . ?
C11 C16 N1 124.8(2) . . ?
C11 C16 H16 117.6 . . ?
C18 C17 C15 119.8(2) . . ?
C22 C17 C15 122.5(2) . . ?
C22 C17 C18 117.6(2) . . ?
C17 C18 H18 119.5 . . ?
C19 C18 C17 121.0(2) . . ?
C19 C18 H18 119.5 . . ?
C18 C19 H19 119.8 . . ?
C20 C19 C18 120.3(3) . . ?
C20 C19 H19 119.8 . . ?
C19 C20 H20 120.4 . . ?
C21 C20 C19 119.2(2) . . ?
C21 C20 H20 120.4 . . ?
C20 C21 H21 119.7 . . ?
C20 C21 C22 120.6(3) . . ?
C22 C21 H21 119.7 . . ?
C17 C22 C21 121.3(2) . . ?
C17 C22 H22 119.3 . . ?
C21 C22 H22 119.3 . . ?
C24 C23 S1 120.73(19) . . ?
C24 C23 C28 120.8(2) . . ?
C28 C23 S1 118.35(18) . . ?
C23 C24 H24 120.7 . . ?
C23 C24 C25 118.6(2) . . ?
C25 C24 H24 120.7 . . ?
C24 C25 H25 119.2 . . ?
C26 C25 C24 121.5(2) . . ?
C26 C25 H25 119.2 . . ?
C25 C26 C29 121.6(2) . . ?
C27 C26 C25 118.3(2) . . ?
C27 C26 C29 120.1(2) . . ?
C26 C27 H27 119.3 . . ?
C28 C27 C26 121.4(2) . . ?
C28 C27 H27 119.3 . . ?
C23 C28 H28 120.4 . . ?
C27 C28 C23 119.3(2) . . ?
C27 C28 H28 120.4 . . ?
C26 C29 H29A 109.5 . . ?
C26 C29 H29B 109.5 . . ?
C26 C29 H29C 109.5 . . ?
H29A C29 H29B 109.5 . . ?
H29A C29 H29C 109.5 . . ?
H29B C29 H29C 109.5 . . ?

loop_
_geom_bond_atom_site_label_1
_geom_bond_atom_site_label_2
_geom_bond_distance
_geom_bond_site_symmetry_2
_geom_bond_publ_flag
S1 O1 1.4324(18) . ?
S1 O2 1.4331(18) . ?
S1 N1 1.6554(19) . ?
S1 C23 1.755(2) . ?
O3 C2 1.196(3) . ?
O4 C1 1.445(3) . ?
O4 C2 1.335(3) . ?
N1 C15 1.486(3) . ?
N1 C16 1.409(3) . ?
C1 H1A 0.9800 . ?
C1 H1B 0.9800 . ?
C1 H1C 0.9800 . ?
C2 C3 1.508(3) . ?
C3 C4 1.521(3) . ?
C3 C10 1.581(3) . ?
C3 C12 1.535(3) . ?
C4 C5 1.389(3) . ?
C4 C9 1.386(3) . ?
C5 H5 0.9500 . ?
C5 C6 1.381(3) . ?
C6 H6 0.9500 . ?
C6 C7 1.385(3) . ?
C7 H7 0.9500 . ?
C7 C8 1.376(4) . ?
C8 H8 0.9500 . ?
C8 C9 1.396(3) . ?
C9 H9 0.9500 . ?
C10 H10A 0.9900 . ?
C10 H10B 0.9900 . ?
C10 C11 1.528(3) . ?
C11 C12 1.458(3) . ?
C11 C16 1.334(3) . ?
C12 C13 1.326(3) . ?
C13 H13 0.9500 . ?
C13 C14 1.500(3) . ?
C14 H14A 0.9900 . ?
C14 H14B 0.9900 . ?
C14 C15 1.554(3) . ?
C15 H15 1.0000 . ?
C15 C17 1.517(3) . ?
C16 H16 0.9500 . ?
C17 C18 1.394(3) . ?
C17 C22 1.380(3) . ?
C18 H18 0.9500 . ?
C18 C19 1.382(4) . ?
C19 H19 0.9500 . ?
C19 C20 1.378(4) . ?
C20 H20 0.9500 . ?
C20 C21 1.370(4) . ?
C21 H21 0.9500 . ?
C21 C22 1.382(4) . ?
C22 H22 0.9500 . ?
C23 C24 1.384(3) . ?
C23 C28 1.386(3) . ?
C24 H24 0.9500 . ?
C24 C25 1.389(4) . ?
C25 H25 0.9500 . ?
C25 C26 1.387(4) . ?
C26 C27 1.382(3) . ?
C26 C29 1.505(3) . ?
C27 H27 0.9500 . ?
C27 C28 1.380(3) . ?
C28 H28 0.9500 . ?
C29 H29A 0.9800 . ?
C29 H29B 0.9800 . ?
C29 H29C 0.9800 . ?
